data_7053631
loop_
_publ_author_name
'Dai, Fangna'
'Gong, Shuwen'
'Cui, Peipei'
'Zhang, Guoqing'
'Qiu, Xiaoliang'
'Ye, Fei'
'Sun, Daofeng'
'Pang, Zhijian'
'Zhang, Lei'
'Dong, Guilin'
'Zhang, Changqiao'

_publ_section_title
;
 The effect of the conformation of flexible carboxylate ligands on the
 structures of metal--organic supramolecules
;
_journal_issue 11
_journal_name_full 'New Journal of Chemistry'
_journal_page_first 2496
_journal_paper_doi 10.1039/c0nj00328j
_journal_volume 34
_journal_year 2010
_chemical_formula_moiety 'C64 H76 N6 O18 S4 Tm2'
_chemical_formula_sum 'C64 H76 N6 O18 S4 Tm2'
_chemical_formula_weight 1683.41
_chemical_name_systematic
;
?
;
_space_group_IT_number 14
_symmetry_cell_setting monoclinic
_symmetry_space_group_name_Hall '-P 2yn'
_symmetry_space_group_name_H-M 'P 1 21/n 1'
_atom_sites_solution_hydrogens geom
_atom_sites_solution_primary direct
_atom_sites_solution_secondary difmap
_audit_creation_method SHELXL-97
_cell_angle_alpha 90.00
_cell_angle_beta 100.6210(10)
_cell_angle_gamma 90.00
_cell_formula_units_Z 2
_cell_length_a 9.0709(7)
_cell_length_b 17.7102(13)
_cell_length_c 21.7080(16)
_cell_measurement_reflns_used 5560
_cell_measurement_temperature 298(2)
_cell_measurement_theta_max 26.4
_cell_measurement_theta_min 2.3
_cell_volume 3427.6(4)
_computing_cell_refinement SMART
_computing_data_collection 'SMART (Bruker, 2007)'
_computing_data_reduction 'SAINT+ (Bruker, 2007)'
_computing_molecular_graphics 'SHELXTL (Bruker, 2007)'
_computing_publication_material SHELXTL
_computing_structure_refinement 'SHELXL-97 (Sheldrick, 1997)'
_computing_structure_solution 'SHELXS-97 (Sheldrick, 2008)'
_diffrn_ambient_temperature 298(2)
_diffrn_measured_fraction_theta_full 0.964
_diffrn_measured_fraction_theta_max 0.964
_diffrn_measurement_device_type 'Bruker APEX II CCD area detector'
_diffrn_measurement_method 'phi and omega scans'
_diffrn_radiation_monochromator graphite
_diffrn_radiation_source 'fine-focus sealed tube'
_diffrn_radiation_type MoK\a
_diffrn_radiation_wavelength 0.71073
_diffrn_reflns_av_R_equivalents 0.0317
_diffrn_reflns_av_sigmaI/netI 0.0424
_diffrn_reflns_limit_h_max 10
_diffrn_reflns_limit_h_min -11
_diffrn_reflns_limit_k_max 22
_diffrn_reflns_limit_k_min -22
_diffrn_reflns_limit_l_max 26
_diffrn_reflns_limit_l_min -28
_diffrn_reflns_number 19610
_diffrn_reflns_theta_full 27.60
_diffrn_reflns_theta_max 27.60
_diffrn_reflns_theta_min 2.23
_exptl_absorpt_coefficient_mu 2.767
_exptl_absorpt_correction_T_max 0.8516
_exptl_absorpt_correction_T_min 0.6659
_exptl_absorpt_correction_type multi-scan
_exptl_absorpt_process_details 'SADABS (Sheldrick, 1996)'
_exptl_crystal_colour colorless
_exptl_crystal_density_diffrn 1.631
_exptl_crystal_density_method 'not measured'
_exptl_crystal_description prism
_exptl_crystal_F_000 1696
_exptl_crystal_size_max 0.16
_exptl_crystal_size_mid 0.12
_exptl_crystal_size_min 0.06
_refine_diff_density_max 0.818
_refine_diff_density_min -0.983
_refine_diff_density_rms 0.081
_refine_ls_extinction_method none
_refine_ls_goodness_of_fit_ref 1.009
_refine_ls_hydrogen_treatment constr
_refine_ls_matrix_type full
_refine_ls_number_parameters 492
_refine_ls_number_reflns 7659
_refine_ls_number_restraints 0
_refine_ls_restrained_S_all 1.009
_refine_ls_R_factor_all 0.0663
_refine_ls_R_factor_gt 0.0339
_refine_ls_shift/su_max 0.132
_refine_ls_shift/su_mean 0.002
_refine_ls_structure_factor_coef Fsqd
_refine_ls_weighting_details 'calc w=1/[\s^2^(Fo^2^)+(0.0370P)^2^+1.2153P] where P=(Fo^2^+2Fc^2^)/3'
_refine_ls_weighting_scheme calc
_refine_ls_wR_factor_gt 0.0730
_refine_ls_wR_factor_ref 0.0853
_reflns_number_gt 5100
_reflns_number_total 7659
_reflns_threshold_expression >2sigma(I)
_cod_data_source_file c0nj00328j.txt
_cod_data_source_block test
_cod_original_sg_symbol_H-M P2(1)/n
_cod_database_code 7053631

loop_
_symmetry_equiv_pos_as_xyz
'x, y, z'
'-x+1/2, y+1/2, -z+1/2'
'-x, -y, -z'
'x-1/2, -y-1/2, z-1/2'

loop_
_atom_site_label
_atom_site_type_symbol
_atom_site_fract_x
_atom_site_fract_y
_atom_site_fract_z
_atom_site_U_iso_or_equiv
_atom_site_adp_type
_atom_site_occupancy
_atom_site_symmetry_multiplicity
_atom_site_calc_flag
_atom_site_refinement_flags
Tm1 Tm -0.26819(2) -0.581896(10) 0.626768(9) 0.05372(8) Uani 1 1 d .
S1 S -0.29616(12) -0.29485(5) 0.65398(5) 0.0471(2) Uani 1 1 d .
S4 S 0.12280(12) -0.16792(5) 0.44765(4) 0.0454(2) Uani 1 1 d .
O1 O -0.3027(3) -0.45116(15) 0.63928(13) 0.0603(8) Uani 1 1 d .
O2 O -0.4049(4) -0.53008(16) 0.69564(16) 0.0779(10) Uani 1 1 d .
O3 O 0.2041(3) -0.29545(14) 0.39718(13) 0.0600(8) Uani 1 1 d .
O4 O 0.3426(3) -0.30880(15) 0.32599(13) 0.0605(8) Uani 1 1 d .
O5 O -0.4944(5) -0.5949(2) 0.5667(2) 0.0961(12) Uani 1 1 d .
O6 O -0.2204(4) -0.5582(2) 0.52795(15) 0.0785(10) Uani 1 1 d .
O7 O -0.0884(6) -0.5850(2) 0.72307(19) 0.0930(12) Uani 1 1 d .
O8 O -0.0089(5) -0.5581(3) 0.6385(2) 0.1024(13) Uani 1 1 d .
O9 O 0.1345(9) -0.5638(4) 0.7257(4) 0.206(3) Uani 1 1 d .
N1 N -0.7217(5) -0.6473(2) 0.5456(2) 0.0722(11) Uani 1 1 d .
N2 N -0.2076(5) -0.6130(2) 0.43487(17) 0.0667(10) Uani 1 1 d .
N3 N 0.0125(7) -0.5691(3) 0.6964(3) 0.0903(15) Uani 1 1 d .
C1 C -0.3802(5) -0.4633(2) 0.68058(19) 0.0478(10) Uani 1 1 d .
C2 C -0.4501(4) -0.4009(2) 0.71149(16) 0.0403(9) Uani 1 1 d .
C3 C -0.5491(5) -0.4210(2) 0.75022(18) 0.0529(10) Uani 1 1 d .
H3 H -0.5664 -0.4720 0.7563 0.063 Uiso 1 1 calc R
C4 C -0.6224(5) -0.3686(3) 0.78002(18) 0.0566(11) Uani 1 1 d .
H4 H -0.6906 -0.3835 0.8048 0.068 Uiso 1 1 calc R
C5 C -0.5927(4) -0.2933(2) 0.77230(17) 0.0517(10) Uani 1 1 d .
H5 H -0.6397 -0.2570 0.7929 0.062 Uiso 1 1 calc R
C6 C -0.4947(4) -0.2711(2) 0.73475(16) 0.0433(9) Uani 1 1 d .
H6 H -0.4769 -0.2199 0.7300 0.052 Uiso 1 1 calc R
C7 C -0.4208(4) -0.32428(19) 0.70332(16) 0.0366(8) Uani 1 1 d .
C8 C -0.2950(4) -0.19236(19) 0.66110(18) 0.0448(9) Uani 1 1 d .
H8A H -0.3963 -0.1726 0.6508 0.054 Uiso 1 1 calc R
H8B H -0.2518 -0.1773 0.7036 0.054 Uiso 1 1 calc R
C9 C -0.2008(4) -0.16283(18) 0.61543(16) 0.0379(8) Uani 1 1 d .
C10 C -0.2707(4) -0.1483(2) 0.55313(18) 0.0429(9) Uani 1 1 d .
C11 C -0.4375(5) -0.1614(3) 0.5315(2) 0.0745(14) Uani 1 1 d .
H11A H -0.4892 -0.1139 0.5289 0.112 Uiso 1 1 calc R
H11B H -0.4743 -0.1935 0.5610 0.112 Uiso 1 1 calc R
H11C H -0.4547 -0.1851 0.4911 0.112 Uiso 1 1 calc R
C12 C -0.1842(4) -0.1211(2) 0.51039(17) 0.0437(9) Uani 1 1 d .
C13 C -0.2597(6) -0.1047(3) 0.4440(2) 0.0695(13) Uani 1 1 d .
H13A H -0.1853 -0.0919 0.4195 0.104 Uiso 1 1 calc R
H13B H -0.3280 -0.0633 0.4437 0.104 Uiso 1 1 calc R
H13C H -0.3139 -0.1486 0.4264 0.104 Uiso 1 1 calc R
C14 C -0.0309(4) -0.11031(19) 0.52988(17) 0.0406(9) Uani 1 1 d .
C15 C 0.0391(4) -0.12573(19) 0.59200(17) 0.0410(9) Uani 1 1 d .
C16 C 0.2059(4) -0.1143(3) 0.6134(2) 0.0606(12) Uani 1 1 d .
H16A H 0.2237 -0.0657 0.6331 0.091 Uiso 1 1 calc R
H16B H 0.2550 -0.1167 0.5779 0.091 Uiso 1 1 calc R
H16C H 0.2449 -0.1530 0.6428 0.091 Uiso 1 1 calc R
C17 C -0.0469(4) -0.15169(19) 0.63515(16) 0.0387(8) Uani 1 1 d .
C18 C 0.0269(5) -0.1694(3) 0.70186(17) 0.0589(11) Uani 1 1 d .
H18A H -0.0483 -0.1836 0.7255 0.088 Uiso 1 1 calc R
H18B H 0.0793 -0.1255 0.7205 0.088 Uiso 1 1 calc R
H18C H 0.0966 -0.2102 0.7020 0.088 Uiso 1 1 calc R
C19 C 0.0643(5) -0.08308(19) 0.48356(18) 0.0453(9) Uani 1 1 d .
H19A H 0.1507 -0.0552 0.5050 0.054 Uiso 1 1 calc R
H19B H 0.0062 -0.0506 0.4521 0.054 Uiso 1 1 calc R
C20 C 0.2348(4) -0.13283(19) 0.39536(15) 0.0355(8) Uani 1 1 d .
C21 C 0.2582(4) -0.0560(2) 0.38845(17) 0.0456(10) Uani 1 1 d .
H21 H 0.2132 -0.0217 0.4116 0.055 Uiso 1 1 calc R
C22 C 0.3470(5) -0.0297(2) 0.34784(18) 0.0510(10) Uani 1 1 d .
H22 H 0.3613 0.0220 0.3442 0.061 Uiso 1 1 calc R
C23 C 0.4147(5) -0.0789(2) 0.31271(19) 0.0494(10) Uani 1 1 d .
H23 H 0.4740 -0.0609 0.2853 0.059 Uiso 1 1 calc R
C24 C 0.3932(4) -0.1550(2) 0.31886(16) 0.0437(9) Uani 1 1 d .
H24 H 0.4399 -0.1885 0.2957 0.052 Uiso 1 1 calc R
C25 C 0.3031(4) -0.18319(19) 0.35902(16) 0.0359(8) Uani 1 1 d .
C26 C 0.2831(4) -0.2662(2) 0.36097(17) 0.0443(9) Uani 1 1 d .
C27A C -0.6130(8) -0.6101(4) 0.5264(3) 0.065(2) Uani 0.732(11) 1 d P
H27A H -0.6219 -0.5951 0.4849 0.079 Uiso 0.732(11) 1 calc PR
C28A C -0.7152(13) -0.6719(7) 0.6061(5) 0.131(5) Uani 0.732(11) 1 d P
H28A H -0.8152 -0.6783 0.6140 0.196 Uiso 0.732(11) 1 calc PR
H28B H -0.6631 -0.6353 0.6347 0.196 Uiso 0.732(11) 1 calc PR
H28C H -0.6629 -0.7192 0.6118 0.196 Uiso 0.732(11) 1 calc PR
C29A C -0.8564(10) -0.6622(6) 0.4973(5) 0.126(4) Uani 0.732(11) 1 d P
H29A H -0.8513 -0.6332 0.4604 0.188 Uiso 0.732(11) 1 calc PR
H29B H -0.9446 -0.6483 0.5132 0.188 Uiso 0.732(11) 1 calc PR
H29C H -0.8609 -0.7150 0.4870 0.188 Uiso 0.732(11) 1 calc PR
C30A C -0.1687(12) -0.5574(5) 0.4766(5) 0.074(3) Uani 0.531(8) 1 d P
H30A H -0.1054 -0.5188 0.4686 0.089 Uiso 0.531(8) 1 calc PR
C31A C -0.2958(14) -0.6735(6) 0.4463(5) 0.098(4) Uani 0.531(8) 1 d P
H31A H -0.2398 -0.7195 0.4463 0.146 Uiso 0.531(8) 1 calc PR
H31B H -0.3839 -0.6758 0.4141 0.146 Uiso 0.531(8) 1 calc PR
H31C H -0.3248 -0.6671 0.4863 0.146 Uiso 0.531(8) 1 calc PR
C32A C -0.1303(17) -0.6194(9) 0.3791(5) 0.124(6) Uani 0.531(8) 1 d P
H32A H -0.0485 -0.5842 0.3837 0.187 Uiso 0.531(8) 1 calc PR
H32B H -0.2006 -0.6083 0.3415 0.187 Uiso 0.531(8) 1 calc PR
H32C H -0.0926 -0.6698 0.3769 0.187 Uiso 0.531(8) 1 calc PR
C27B C -0.601(2) -0.6250(12) 0.5923(9) 0.076(7) Uani 0.268(11) 1 d P
H27B H -0.5975 -0.6307 0.6352 0.091 Uiso 0.268(11) 1 calc PR
C28B C -0.725(3) -0.6334(17) 0.4883(9) 0.115(11) Uani 0.268(11) 1 d P
H28D H -0.6918 -0.5826 0.4837 0.172 Uiso 0.268(11) 1 calc PR
H28E H -0.8261 -0.6390 0.4656 0.172 Uiso 0.268(11) 1 calc PR
H28F H -0.6607 -0.6680 0.4719 0.172 Uiso 0.268(11) 1 calc PR
C29B C -0.843(3) -0.6854(16) 0.5767(15) 0.115(11) Uani 0.268(11) 1 d P
H29D H -0.9405 -0.6668 0.5575 0.172 Uiso 0.268(11) 1 calc PR
H29E H -0.8251 -0.6738 0.6206 0.172 Uiso 0.268(11) 1 calc PR
H29F H -0.8398 -0.7391 0.5711 0.172 Uiso 0.268(11) 1 calc PR
C30B C -0.2339(12) -0.6194(6) 0.4916(5) 0.070(3) Uani 0.469(8) 1 d P
H30B H -0.2615 -0.6656 0.5064 0.084 Uiso 0.469(8) 1 calc PR
C31B C -0.193(2) -0.5404(7) 0.4078(6) 0.127(7) Uani 0.469(8) 1 d P
H31D H -0.2865 -0.5261 0.3823 0.190 Uiso 0.469(8) 1 calc PR
H31E H -0.1166 -0.5424 0.3825 0.190 Uiso 0.469(8) 1 calc PR
H31F H -0.1651 -0.5039 0.4406 0.190 Uiso 0.469(8) 1 calc PR
C32B C -0.2118(19) -0.6771(9) 0.3942(6) 0.112(6) Uani 0.469(8) 1 d P
H32D H -0.2218 -0.6602 0.3516 0.168 Uiso 0.469(8) 1 calc PR
H32E H -0.2957 -0.7085 0.3983 0.168 Uiso 0.469(8) 1 calc PR
H32F H -0.1207 -0.7055 0.4055 0.168 Uiso 0.469(8) 1 calc PR

loop_
_atom_site_aniso_label
_atom_site_aniso_U_11
_atom_site_aniso_U_22
_atom_site_aniso_U_33
_atom_site_aniso_U_23
_atom_site_aniso_U_13
_atom_site_aniso_U_12
Tm1 0.07171(15) 0.02951(10) 0.06488(14) -0.00144(9) 0.02556(10) 0.00287(9)
S1 0.0614(6) 0.0306(5) 0.0572(6) -0.0020(4) 0.0313(5) -0.0012(4)
S4 0.0672(7) 0.0291(5) 0.0469(5) -0.0001(4) 0.0287(5) -0.0006(4)
O1 0.090(2) 0.0314(14) 0.0714(19) -0.0015(13) 0.0465(18) 0.0003(14)
O2 0.120(3) 0.0323(16) 0.099(2) 0.0038(16) 0.065(2) 0.0025(16)
O3 0.092(2) 0.0281(14) 0.0714(19) 0.0005(13) 0.0452(18) 0.0037(14)
O4 0.091(2) 0.0357(15) 0.0638(18) -0.0074(13) 0.0385(17) 0.0066(14)
O5 0.071(3) 0.095(3) 0.117(3) 0.003(2) 0.004(3) -0.009(2)
O6 0.107(3) 0.076(2) 0.055(2) -0.0035(17) 0.022(2) 0.012(2)
O7 0.117(4) 0.085(3) 0.078(3) 0.003(2) 0.020(3) -0.008(2)
O8 0.088(3) 0.139(4) 0.080(3) -0.001(3) 0.014(2) -0.012(2)
O9 0.150(6) 0.249(9) 0.200(7) 0.007(6) -0.019(6) -0.006(5)
N1 0.059(3) 0.061(3) 0.100(4) -0.008(2) 0.023(3) 0.002(2)
N2 0.100(3) 0.054(2) 0.045(2) -0.0043(19) 0.011(2) -0.007(2)
N3 0.074(4) 0.091(4) 0.096(4) -0.012(3) -0.010(3) 0.003(3)
C1 0.059(3) 0.030(2) 0.057(2) 0.0006(18) 0.017(2) 0.0006(18)
C2 0.050(2) 0.035(2) 0.038(2) 0.0006(15) 0.0128(17) 0.0005(16)
C3 0.065(3) 0.045(2) 0.053(2) 0.0027(19) 0.021(2) -0.006(2)
C4 0.065(3) 0.064(3) 0.047(2) -0.001(2) 0.028(2) -0.008(2)
C5 0.057(3) 0.059(3) 0.045(2) -0.0098(19) 0.022(2) 0.004(2)
C6 0.050(2) 0.039(2) 0.042(2) -0.0044(17) 0.0137(18) -0.0013(17)
C7 0.042(2) 0.0346(19) 0.0340(19) 0.0001(15) 0.0100(16) 0.0004(16)
C8 0.052(2) 0.032(2) 0.055(2) -0.0018(17) 0.021(2) -0.0009(17)
C9 0.049(2) 0.0261(17) 0.043(2) -0.0020(15) 0.0197(18) -0.0010(16)
C10 0.046(2) 0.035(2) 0.049(2) -0.0012(17) 0.0117(19) 0.0020(16)
C11 0.054(3) 0.093(4) 0.076(3) 0.013(3) 0.009(3) -0.003(3)
C12 0.054(3) 0.039(2) 0.039(2) 0.0005(17) 0.0103(19) 0.0046(18)
C13 0.076(3) 0.080(3) 0.052(3) 0.009(2) 0.008(2) -0.005(3)
C14 0.055(2) 0.0280(18) 0.044(2) -0.0027(16) 0.0216(19) 0.0008(16)
C15 0.046(2) 0.0317(19) 0.048(2) -0.0041(16) 0.0172(19) 0.0002(16)
C16 0.052(3) 0.071(3) 0.060(3) 0.000(2) 0.014(2) -0.009(2)
C17 0.044(2) 0.0337(19) 0.039(2) -0.0007(15) 0.0118(17) 0.0012(16)
C18 0.067(3) 0.068(3) 0.043(2) 0.007(2) 0.011(2) -0.004(2)
C19 0.065(3) 0.0321(19) 0.045(2) 0.0009(17) 0.0255(19) 0.0022(18)
C20 0.042(2) 0.0318(18) 0.0337(18) 0.0025(15) 0.0101(16) 0.0003(15)
C21 0.067(3) 0.0264(18) 0.048(2) -0.0004(16) 0.023(2) 0.0034(17)
C22 0.067(3) 0.032(2) 0.057(2) 0.0020(18) 0.020(2) -0.0044(19)
C23 0.054(2) 0.048(2) 0.049(2) 0.0041(19) 0.019(2) -0.0059(19)
C24 0.052(2) 0.043(2) 0.037(2) -0.0010(17) 0.0090(18) 0.0041(18)
C25 0.043(2) 0.0317(19) 0.0343(18) -0.0018(15) 0.0092(16) 0.0009(15)
C26 0.060(3) 0.035(2) 0.040(2) -0.0036(16) 0.0146(19) 0.0007(18)
C27A 0.064(5) 0.074(5) 0.058(5) -0.001(4) 0.013(4) 0.010(4)
C28A 0.125(11) 0.146(10) 0.141(9) 0.056(7) 0.078(8) 0.025(8)
C29A 0.061(6) 0.141(9) 0.170(11) -0.051(8) 0.009(6) -0.014(5)
C30A 0.103(8) 0.046(5) 0.077(7) 0.009(5) 0.029(6) -0.016(5)
C31A 0.142(11) 0.080(8) 0.064(7) -0.011(6) 0.000(7) -0.049(7)
C32A 0.169(14) 0.141(13) 0.073(8) -0.042(8) 0.047(8) -0.067(11)
C27B 0.089(16) 0.090(15) 0.054(12) -0.006(10) 0.026(11) -0.011(12)
C28B 0.13(3) 0.18(3) 0.029(11) -0.029(13) -0.001(13) 0.01(2)
C29B 0.057(15) 0.13(2) 0.17(3) 0.028(19) 0.055(17) -0.026(14)
C30B 0.094(8) 0.049(6) 0.067(7) 0.000(5) 0.018(6) -0.009(6)
C31B 0.26(2) 0.070(9) 0.059(8) 0.008(7) 0.038(10) -0.027(11)
C32B 0.166(16) 0.105(12) 0.055(8) -0.024(8) -0.003(9) 0.039(10)

loop_
_atom_type_symbol
_atom_type_description
_atom_type_scat_dispersion_real
_atom_type_scat_dispersion_imag
_atom_type_scat_source
C C 0.0033 0.0016 'International Tables Vol C Tables 4.2.6.8 and 6.1.1.4'
H H 0.0000 0.0000 'International Tables Vol C Tables 4.2.6.8 and 6.1.1.4'
N N 0.0061 0.0033 'International Tables Vol C Tables 4.2.6.8 and 6.1.1.4'
O O 0.0106 0.0060 'International Tables Vol C Tables 4.2.6.8 and 6.1.1.4'
S S 0.1246 0.1234 'International Tables Vol C Tables 4.2.6.8 and 6.1.1.4'
Tm Tm -0.3139 5.2483 'International Tables Vol C Tables 4.2.6.8 and 6.1.1.4'

loop_
_geom_angle_atom_site_label_1
_geom_angle_atom_site_label_2
_geom_angle_atom_site_label_3
_geom_angle
_geom_angle_site_symmetry_1
_geom_angle_site_symmetry_3
O5 Tm1 O2 82.74(15) . .
O5 Tm1 O6 77.60(16) . .
O2 Tm1 O6 138.46(12) . .
O5 Tm1 O3 90.78(13) . 3_546
O2 Tm1 O3 134.63(10) . 3_546
O6 Tm1 O3 82.22(11) . 3_546
O5 Tm1 O4 82.10(13) . 3_546
O2 Tm1 O4 79.18(9) . 3_546
O6 Tm1 O4 132.51(11) . 3_546
O3 Tm1 O4 55.45(9) 3_546 3_546
O5 Tm1 O8 150.89(17) . .
O2 Tm1 O8 120.30(14) . .
O6 Tm1 O8 73.30(14) . .
O3 Tm1 O8 84.61(13) 3_546 .
O4 Tm1 O8 117.53(14) 3_546 .
O5 Tm1 O1 92.38(13) . .
O2 Tm1 O1 55.60(10) . .
O6 Tm1 O1 88.86(11) . .
O3 Tm1 O1 169.67(9) 3_546 .
O4 Tm1 O1 134.77(9) 3_546 .
O8 Tm1 O1 87.86(14) . .
O5 Tm1 O7 155.47(17) . .
O2 Tm1 O7 78.72(15) . .
O6 Tm1 O7 126.86(15) . .
O3 Tm1 O7 90.90(12) 3_546 .
O4 Tm1 O7 78.77(13) 3_546 .
O8 Tm1 O7 53.57(15) . .
O1 Tm1 O7 90.30(12) . .
O5 Tm1 C26 84.13(13) . 3_546
O2 Tm1 C26 106.83(10) . 3_546
O6 Tm1 C26 107.08(11) . 3_546
O3 Tm1 C26 27.86(10) 3_546 3_546
O4 Tm1 C26 27.71(9) 3_546 3_546
O8 Tm1 C26 103.54(14) . 3_546
O1 Tm1 C26 162.43(10) . 3_546
O7 Tm1 C26 86.00(12) . 3_546
C7 S1 C8 103.65(17) . .
C20 S4 C19 103.45(17) . .
C1 O1 Tm1 91.0(2) . .
C1 O2 Tm1 93.6(2) . .
C26 O3 Tm1 92.8(2) . 3_546
C26 O4 Tm1 92.3(2) . 3_546
C27A O5 C27B 67.2(9) . .
C27A O5 Tm1 170.1(4) . .
C27B O5 Tm1 117.7(10) . .
C30A O6 C30B 60.3(6) . .
C30A O6 Tm1 165.9(5) . .
C30B O6 Tm1 113.0(5) . .
N3 O7 Tm1 91.7(4) . .
N3 O8 Tm1 92.7(4) . .
C28B N1 C27A 58.4(14) . .
C28B N1 C28A 172.6(15) . .
C27A N1 C28A 123.9(8) . .
C28B N1 C27B 122.2(17) . .
C27A N1 C27B 63.8(9) . .
C28A N1 C27B 60.5(9) . .
C28B N1 C29A 58.0(13) . .
C27A N1 C29A 115.8(7) . .
C28A N1 C29A 120.2(7) . .
C27B N1 C29A 173.5(10) . .
C28B N1 C29B 128.5(18) . .
C27A N1 C29B 172.2(13) . .
C28A N1 C29B 49.8(12) . .
C27B N1 C29B 109.3(15) . .
C29A N1 C29B 70.6(12) . .
C30B N2 C30A 59.7(6) . .
C30B N2 C31A 63.3(6) . .
C30A N2 C31A 122.4(7) . .
C30B N2 C31B 120.9(8) . .
C30A N2 C31B 65.4(6) . .
C31A N2 C31B 150.4(9) . .
C30B N2 C32B 121.6(9) . .
C30A N2 C32B 166.3(9) . .
C31A N2 C32B 63.1(8) . .
C31B N2 C32B 116.9(9) . .
C30B N2 C32A 160.8(9) . .
C30A N2 C32A 119.6(7) . .
C31A N2 C32A 117.0(8) . .
C31B N2 C32A 69.3(8) . .
C32B N2 C32A 53.9(7) . .
O9 N3 O7 118.8(7) . .
O9 N3 O8 119.2(8) . .
O7 N3 O8 121.9(6) . .
O2 C1 O1 119.7(4) . .
O2 C1 C2 117.9(4) . .
O1 C1 C2 122.3(3) . .
C3 C2 C7 119.1(3) . .
C3 C2 C1 117.3(3) . .
C7 C2 C1 123.6(3) . .
C4 C3 C2 122.5(4) . .
C4 C3 H3 118.8 . .
C2 C3 H3 118.8 . .
C3 C4 C5 118.4(4) . .
C3 C4 H4 120.8 . .
C5 C4 H4 120.8 . .
C6 C5 C4 120.9(4) . .
C6 C5 H5 119.5 . .
C4 C5 H5 119.5 . .
C5 C6 C7 121.2(4) . .
C5 C6 H6 119.4 . .
C7 C6 H6 119.4 . .
C2 C7 C6 118.0(3) . .
C2 C7 S1 121.3(3) . .
C6 C7 S1 120.8(3) . .
C9 C8 S1 106.5(2) . .
C9 C8 H8A 110.4 . .
S1 C8 H8A 110.4 . .
C9 C8 H8B 110.4 . .
S1 C8 H8B 110.4 . .
H8A C8 H8B 108.6 . .
C17 C9 C10 121.1(3) . .
C17 C9 C8 120.0(3) . .
C10 C9 C8 118.9(3) . .
C12 C10 C9 119.3(3) . .
C12 C10 C11 119.6(4) . .
C9 C10 C11 121.1(3) . .
C10 C11 H11A 109.5 . .
C10 C11 H11B 109.5 . .
H11A C11 H11B 109.5 . .
C10 C11 H11C 109.5 . .
H11A C11 H11C 109.5 . .
H11B C11 H11C 109.5 . .
C14 C12 C10 119.7(3) . .
C14 C12 C13 121.2(4) . .
C10 C12 C13 119.2(4) . .
C12 C13 H13A 109.5 . .
C12 C13 H13B 109.5 . .
H13A C13 H13B 109.5 . .
C12 C13 H13C 109.5 . .
H13A C13 H13C 109.5 . .
H13B C13 H13C 109.5 . .
C12 C14 C15 120.9(3) . .
C12 C14 C19 120.1(3) . .
C15 C14 C19 119.0(3) . .
C17 C15 C14 119.7(3) . .
C17 C15 C16 119.2(3) . .
C14 C15 C16 121.1(3) . .
C15 C16 H16A 109.5 . .
C15 C16 H16B 109.5 . .
H16A C16 H16B 109.5 . .
C15 C16 H16C 109.5 . .
H16A C16 H16C 109.5 . .
H16B C16 H16C 109.5 . .
C9 C17 C15 119.3(3) . .
C9 C17 C18 120.4(3) . .
C15 C17 C18 120.3(3) . .
C17 C18 H18A 109.5 . .
C17 C18 H18B 109.5 . .
H18A C18 H18B 109.5 . .
C17 C18 H18C 109.5 . .
H18A C18 H18C 109.5 . .
H18B C18 H18C 109.5 . .
C14 C19 S4 105.6(2) . .
C14 C19 H19A 110.6 . .
S4 C19 H19A 110.6 . .
C14 C19 H19B 110.6 . .
S4 C19 H19B 110.6 . .
H19A C19 H19B 108.8 . .
C21 C20 C25 117.9(3) . .
C21 C20 S4 122.0(3) . .
C25 C20 S4 120.1(3) . .
C22 C21 C20 121.2(3) . .
C22 C21 H21 119.4 . .
C20 C21 H21 119.4 . .
C23 C22 C21 120.9(4) . .
C23 C22 H22 119.6 . .
C21 C22 H22 119.6 . .
C24 C23 C22 118.8(4) . .
C24 C23 H23 120.6 . .
C22 C23 H23 120.6 . .
C23 C24 C25 121.6(3) . .
C23 C24 H24 119.2 . .
C25 C24 H24 119.2 . .
C24 C25 C20 119.5(3) . .
C24 C25 C26 117.6(3) . .
C20 C25 C26 122.9(3) . .
O4 C26 O3 118.9(3) . .
O4 C26 C25 120.5(3) . .
O3 C26 C25 120.6(3) . .
O4 C26 Tm1 59.98(19) . 3_546
O3 C26 Tm1 59.30(18) . 3_546
C25 C26 Tm1 174.8(3) . 3_546
O5 C27A N1 118.2(6) . .
O5 C27A H27A 120.9 . .
N1 C27A H27A 120.9 . .
N1 C28A H28A 109.5 . .
N1 C28A H28B 109.5 . .
H28A C28A H28B 109.5 . .
N1 C28A H28C 109.5 . .
H28A C28A H28C 109.5 . .
H28B C28A H28C 109.5 . .
N1 C29A H29A 109.5 . .
N1 C29A H29B 109.5 . .
H29A C29A H29B 109.5 . .
N1 C29A H29C 109.5 . .
H29A C29A H29C 109.5 . .
H29B C29A H29C 109.5 . .
O6 C30A N2 119.0(7) . .
O6 C30A H30A 120.5 . .
N2 C30A H30A 120.5 . .
N2 C31A H31A 109.5 . .
N2 C31A H31B 109.5 . .
H31A C31A H31B 109.5 . .
N2 C31A H31C 109.5 . .
H31A C31A H31C 109.5 . .
H31B C31A H31C 109.5 . .
N2 C32A H32A 109.5 . .
N2 C32A H32B 109.5 . .
H32A C32A H32B 109.5 . .
N2 C32A H32C 109.5 . .
H32A C32A H32C 109.5 . .
H32B C32A H32C 109.5 . .
O5 C27B N1 110.1(14) . .
O5 C27B H27B 124.9 . .
N1 C27B H27B 124.9 . .
N1 C28B H28D 109.5 . .
N1 C28B H28E 109.5 . .
H28D C28B H28E 109.5 . .
N1 C28B H28F 109.5 . .
H28D C28B H28F 109.5 . .
H28E C28B H28F 109.5 . .
N1 C29B H29D 109.5 . .
N1 C29B H29E 109.5 . .
H29D C29B H29E 109.5 . .
N1 C29B H29F 109.5 . .
H29D C29B H29F 109.5 . .
H29E C29B H29F 109.5 . .
N2 C30B O6 118.4(8) . .
N2 C30B H30B 120.8 . .
O6 C30B H30B 120.8 . .
N2 C31B H31D 109.5 . .
N2 C31B H31E 109.5 . .
H31D C31B H31E 109.5 . .
N2 C31B H31F 109.5 . .
H31D C31B H31F 109.5 . .
H31E C31B H31F 109.5 . .
N2 C32B H32D 109.5 . .
N2 C32B H32E 109.5 . .
H32D C32B H32E 109.5 . .
N2 C32B H32F 109.5 . .
H32D C32B H32F 109.5 . .
H32E C32B H32F 109.5 . .

loop_
_geom_bond_atom_site_label_1
_geom_bond_atom_site_label_2
_geom_bond_distance
_geom_bond_site_symmetry_2
Tm1 O5 2.231(4) .
Tm1 O2 2.301(3) .
Tm1 O6 2.304(3) .
Tm1 O3 2.332(2) 3_546
Tm1 O4 2.347(3) 3_546
Tm1 O8 2.357(4) .
Tm1 O1 2.359(3) .
Tm1 O7 2.404(4) .
Tm1 C26 2.709(4) 3_546
S1 C7 1.773(4) .
S1 C8 1.822(4) .
S4 C20 1.770(3) .
S4 C19 1.817(4) .
O1 C1 1.256(4) .
O2 C1 1.258(4) .
O3 C26 1.268(4) .
O3 Tm1 2.332(2) 3_546
O4 C26 1.260(4) .
O4 Tm1 2.347(3) 3_546
O5 C27A 1.283(8) .
O5 C27B 1.32(2) .
O6 C30A 1.286(10) .
O6 C30B 1.334(10) .
O7 N3 1.203(6) .
O8 N3 1.251(6) .
O9 N3 1.174(7) .
N1 C28B 1.26(2) .
N1 C27A 1.315(8) .
N1 C28A 1.375(10) .
N1 C27B 1.40(2) .
N1 C29A 1.480(9) .
N1 C29B 1.55(2) .
N2 C30B 1.301(11) .
N2 C30A 1.341(10) .
N2 C31A 1.387(10) .
N2 C31B 1.430(12) .
N2 C32B 1.434(13) .
N2 C32A 1.510(12) .
C1 C2 1.493(5) .
C2 C3 1.385(5) .
C2 C7 1.400(5) .
C3 C4 1.372(6) .
C3 H3 0.9300 .
C4 C5 1.376(6) .
C4 H4 0.9300 .
C5 C6 1.369(5) .
C5 H5 0.9300 .
C6 C7 1.404(5) .
C6 H6 0.9300 .
C8 C9 1.516(5) .
C8 H8A 0.9700 .
C8 H8B 0.9700 .
C9 C17 1.396(5) .
C9 C10 1.408(5) .
C10 C12 1.406(5) .
C10 C11 1.517(5) .
C11 H11A 0.9600 .
C11 H11B 0.9600 .
C11 H11C 0.9600 .
C12 C14 1.390(5) .
C12 C13 1.506(5) .
C13 H13A 0.9600 .
C13 H13B 0.9600 .
C13 H13C 0.9600 .
C14 C15 1.407(5) .
C14 C19 1.519(5) .
C15 C17 1.402(5) .
C15 C16 1.513(5) .
C16 H16A 0.9600 .
C16 H16B 0.9600 .
C16 H16C 0.9600 .
C17 C18 1.512(5) .
C18 H18A 0.9600 .
C18 H18B 0.9600 .
C18 H18C 0.9600 .
C19 H19A 0.9700 .
C19 H19B 0.9700 .
C20 C21 1.389(5) .
C20 C25 1.408(5) .
C21 C22 1.380(5) .
C21 H21 0.9300 .
C22 C23 1.375(5) .
C22 H22 0.9300 .
C23 C24 1.372(5) .
C23 H23 0.9300 .
C24 C25 1.393(5) .
C24 H24 0.9300 .
C25 C26 1.483(5) .
C26 Tm1 2.709(4) 3_546
C27A H27A 0.9300 .
C28A H28A 0.9600 .
C28A H28B 0.9600 .
C28A H28C 0.9600 .
C29A H29A 0.9600 .
C29A H29B 0.9600 .
C29A H29C 0.9600 .
C30A H30A 0.9300 .
C31A H31A 0.9600 .
C31A H31B 0.9600 .
C31A H31C 0.9600 .
C32A H32A 0.9600 .
C32A H32B 0.9600 .
C32A H32C 0.9600 .
C27B H27B 0.9300 .
C28B H28D 0.9600 .
C28B H28E 0.9600 .
C28B H28F 0.9600 .
C29B H29D 0.9600 .
C29B H29E 0.9600 .
C29B H29F 0.9600 .
C30B H30B 0.9300 .
C31B H31D 0.9600 .
C31B H31E 0.9600 .
C31B H31F 0.9600 .
C32B H32D 0.9600 .
C32B H32E 0.9600 .
C32B H32F 0.9600 .

loop_
_geom_torsion_atom_site_label_1
_geom_torsion_atom_site_label_2
_geom_torsion_atom_site_label_3
_geom_torsion_atom_site_label_4
_geom_torsion
_geom_torsion_site_symmetry_1
_geom_torsion_site_symmetry_4
O5 Tm1 O1 C1 79.8(3) . .
O2 Tm1 O1 C1 0.3(2) . .
O6 Tm1 O1 C1 157.4(3) . .
O3 Tm1 O1 C1 -172.5(5) 3_546 .
O4 Tm1 O1 C1 -1.4(3) 3_546 .
O8 Tm1 O1 C1 -129.3(3) . .
O7 Tm1 O1 C1 -75.8(3) . .
C26 Tm1 O1 C1 1.8(5) 3_546 .
O5 Tm1 O2 C1 -98.2(3) . .
O6 Tm1 O2 C1 -36.3(4) . .
O3 Tm1 O2 C1 177.9(2) 3_546 .
O4 Tm1 O2 C1 178.5(3) 3_546 .
O8 Tm1 O2 C1 62.8(3) . .
O1 Tm1 O2 C1 -0.3(2) . .
O7 Tm1 O2 C1 97.9(3) . .
C26 Tm1 O2 C1 -179.8(3) 3_546 .
O2 Tm1 O5 C27A -166(3) . .
O6 Tm1 O5 C27A 51(3) . .
O3 Tm1 O5 C27A -31(3) 3_546 .
O4 Tm1 O5 C27A -86(3) 3_546 .
O8 Tm1 O5 C27A 49(3) . .
O1 Tm1 O5 C27A 139(3) . .
O7 Tm1 O5 C27A -125(3) . .
C26 Tm1 O5 C27A -58(3) 3_546 .
O2 Tm1 O5 C27B -48.6(10) . .
O6 Tm1 O5 C27B 168.2(11) . .
O3 Tm1 O5 C27B 86.4(10) 3_546 .
O4 Tm1 O5 C27B 31.4(10) 3_546 .
O8 Tm1 O5 C27B 166.7(10) . .
O1 Tm1 O5 C27B -103.5(10) . .
O7 Tm1 O5 C27B -7.5(12) . .
C26 Tm1 O5 C27B 59.3(10) 3_546 .
O5 Tm1 O6 C30A -128(2) . .
O2 Tm1 O6 C30A 169(2) . .
O3 Tm1 O6 C30A -35(2) 3_546 .
O4 Tm1 O6 C30A -61(2) 3_546 .
O8 Tm1 O6 C30A 52(2) . .
O1 Tm1 O6 C30A 140(2) . .
O7 Tm1 O6 C30A 50(2) . .
C26 Tm1 O6 C30A -48(2) 3_546 .
O5 Tm1 O6 C30B -69.1(6) . .
O2 Tm1 O6 C30B -132.8(6) . .
O3 Tm1 O6 C30B 23.4(6) 3_546 .
O4 Tm1 O6 C30B -2.2(6) 3_546 .
O8 Tm1 O6 C30B 110.1(6) . .
O1 Tm1 O6 C30B -161.8(6) . .
O7 Tm1 O6 C30B 108.7(6) . .
C26 Tm1 O6 C30B 10.7(6) 3_546 .
O5 Tm1 O7 N3 176.2(3) . .
O2 Tm1 O7 N3 -142.2(3) . .
O6 Tm1 O7 N3 1.4(4) . .
O3 Tm1 O7 N3 82.3(3) 3_546 .
O4 Tm1 O7 N3 136.8(3) 3_546 .
O8 Tm1 O7 N3 -0.3(3) . .
O1 Tm1 O7 N3 -87.4(3) . .
C26 Tm1 O7 N3 109.8(3) 3_546 .
O5 Tm1 O8 N3 -176.7(3) . .
O2 Tm1 O8 N3 44.8(4) . .
O6 Tm1 O8 N3 -178.3(4) . .
O3 Tm1 O8 N3 -94.8(3) 3_546 .
O4 Tm1 O8 N3 -48.6(4) 3_546 .
O1 Tm1 O8 N3 92.2(3) . .
O7 Tm1 O8 N3 0.3(3) . .
C26 Tm1 O8 N3 -74.2(3) 3_546 .
Tm1 O7 N3 O9 -179.5(6) . .
Tm1 O7 N3 O8 0.5(6) . .
Tm1 O8 N3 O9 179.5(6) . .
Tm1 O8 N3 O7 -0.5(6) . .
Tm1 O2 C1 O1 0.5(4) . .
Tm1 O2 C1 C2 178.3(3) . .
Tm1 O1 C1 O2 -0.5(4) . .
Tm1 O1 C1 C2 -178.2(3) . .
O2 C1 C2 C3 -6.0(6) . .
O1 C1 C2 C3 171.7(4) . .
O2 C1 C2 C7 173.9(4) . .
O1 C1 C2 C7 -8.3(6) . .
C7 C2 C3 C4 1.5(6) . .
C1 C2 C3 C4 -178.6(4) . .
C2 C3 C4 C5 -1.9(7) . .
C3 C4 C5 C6 1.4(6) . .
C4 C5 C6 C7 -0.5(6) . .
C3 C2 C7 C6 -0.5(5) . .
C1 C2 C7 C6 179.6(3) . .
C3 C2 C7 S1 -179.6(3) . .
C1 C2 C7 S1 0.5(5) . .
C5 C6 C7 C2 0.0(5) . .
C5 C6 C7 S1 179.1(3) . .
C8 S1 C7 C2 -178.9(3) . .
C8 S1 C7 C6 2.1(3) . .
C7 S1 C8 C9 -175.1(3) . .
S1 C8 C9 C17 -91.0(3) . .
S1 C8 C9 C10 87.9(3) . .
C17 C9 C10 C12 -1.0(5) . .
C8 C9 C10 C12 -179.9(3) . .
C17 C9 C10 C11 179.2(4) . .
C8 C9 C10 C11 0.3(5) . .
C9 C10 C12 C14 1.2(5) . .
C11 C10 C12 C14 -178.9(4) . .
C9 C10 C12 C13 -179.2(3) . .
C11 C10 C12 C13 0.6(6) . .
C10 C12 C14 C15 -0.5(5) . .
C13 C12 C14 C15 180.0(4) . .
C10 C12 C14 C19 178.2(3) . .
C13 C12 C14 C19 -1.3(5) . .
C12 C14 C15 C17 -0.6(5) . .
C19 C14 C15 C17 -179.3(3) . .
C12 C14 C15 C16 179.9(4) . .
C19 C14 C15 C16 1.1(5) . .
C10 C9 C17 C15 -0.1(5) . .
C8 C9 C17 C15 178.8(3) . .
C10 C9 C17 C18 -178.5(3) . .
C8 C9 C17 C18 0.4(5) . .
C14 C15 C17 C9 0.9(5) . .
C16 C15 C17 C9 -179.6(3) . .
C14 C15 C17 C18 179.3(3) . .
C16 C15 C17 C18 -1.1(5) . .
C12 C14 C19 S4 -88.4(4) . .
C15 C14 C19 S4 90.3(3) . .
C20 S4 C19 C14 -179.2(3) . .
C19 S4 C20 C21 -1.1(3) . .
C19 S4 C20 C25 179.1(3) . .
C25 C20 C21 C22 -0.8(5) . .
S4 C20 C21 C22 179.4(3) . .
C20 C21 C22 C23 0.3(6) . .
C21 C22 C23 C24 -0.3(6) . .
C22 C23 C24 C25 0.9(6) . .
C23 C24 C25 C20 -1.4(6) . .
C23 C24 C25 C26 178.2(3) . .
C21 C20 C25 C24 1.3(5) . .
S4 C20 C25 C24 -178.8(3) . .
C21 C20 C25 C26 -178.3(3) . .
S4 C20 C25 C26 1.6(5) . .
Tm1 O4 C26 O3 -7.0(4) 3_546 .
Tm1 O4 C26 C25 174.0(3) 3_546 .
Tm1 O3 C26 O4 7.0(4) 3_546 .
Tm1 O3 C26 C25 -173.9(3) 3_546 .
C24 C25 C26 O4 -1.9(5) . .
C20 C25 C26 O4 177.6(4) . .
C24 C25 C26 O3 179.0(4) . .
C20 C25 C26 O3 -1.4(6) . .
C24 C25 C26 Tm1 92(3) . 3_546
C20 C25 C26 Tm1 -89(3) . 3_546
C27B O5 C27A N1 -6.8(11) . .
Tm1 O5 C27A N1 115(3) . .
C28B N1 C27A O5 -172.6(17) . .
C28A N1 C27A O5 -0.9(10) . .
C27B N1 C27A O5 6.5(11) . .
C29A N1 C27A O5 179.2(6) . .
C29B N1 C27A O5 34(9) . .
C30B O6 C30A N2 12.7(8) . .
Tm1 O6 C30A N2 77(2) . .
C30B N2 C30A O6 -13.1(8) . .
C31A N2 C30A O6 -3.2(13) . .
C31B N2 C30A O6 144.1(13) . .
C32B N2 C30A O6 -113(4) . .
C32A N2 C30A O6 -170.9(10) . .
C27A O5 C27B N1 5.9(10) . .
Tm1 O5 C27B N1 -164.5(8) . .
C28B N1 C27B O5 -5(2) . .
C27A N1 C27B O5 -6.0(10) . .
C28A N1 C27B O5 167.0(19) . .
C29A N1 C27B O5 -94(9) . .
C29B N1 C27B O5 177.8(15) . .
C30A N2 C30B O6 12.5(8) . .
C31A N2 C30B O6 -158.2(12) . .
C31B N2 C30B O6 -11.8(15) . .
C32B N2 C30B O6 176.5(9) . .
C32A N2 C30B O6 106(2) . .
C30A O6 C30B N2 -13.0(8) . .
Tm1 O6 C30B N2 -179.1(7) . .
